data_7159737
loop_
_publ_author_name
'Wen, Mengke'
'Zhang, Mengying'
'Gu, Fan'
'Geng, Yuehua'
'Liu, Xiangyang'
'Wu, Qingnan'
'Yang, Xifa'

_publ_section_title
;
 Synthesis of spiropyrans <i>via</i> Ru(II)-catalyzed coupling of
 3-aryl-2<i>H</i>-benzo[<i>b</i>][1,4]oxazines with benzoquinones.
;
_journal_issue 5
_journal_name_full 'Organic &amp; biomolecular chemistry'
_journal_page_first 998
_journal_page_last 1009
_journal_paper_doi 10.1039/d3ob01971c
_journal_volume 22
_journal_year 2024
_chemical_formula_moiety 'C22 H20 N2 O4 S'
_chemical_formula_sum 'C22 H20 N2 O4 S'
_chemical_formula_weight 408.46
_space_group_crystal_system triclinic
_space_group_IT_number 2
_space_group_name_Hall '-P 1'
_space_group_name_H-M_alt 'P -1'
_atom_sites_solution_hydrogens mixed
_atom_sites_solution_primary direct
_audit_block_doi 10.5517/ccdc.csd.cc2h8ml0
_audit_creation_date 2022-08-29
_audit_creation_method
;
Olex2 1.2
(compiled 2018.05.29 svn.r3508 for OlexSys, GUI svn.r5506)
;
_audit_update_record
;
2023-10-19 deposited with the CCDC.	2023-12-26 downloaded from the CCDC.
;
_cell_angle_alpha 87.571(6)
_cell_angle_beta 71.911(7)
_cell_angle_gamma 80.248(5)
_cell_formula_units_Z 2
_cell_length_a 9.6568(6)
_cell_length_b 10.2090(6)
_cell_length_c 13.0889(11)
_cell_measurement_reflns_used 1836
_cell_measurement_temperature 293(2)
_cell_measurement_theta_max 64.7880
_cell_measurement_theta_min 4.3790
_cell_volume 1208.81(15)
_computing_cell_refinement 'CrysAlisPro 1.171.40.53 (Rigaku OD, 2019)'
_computing_data_collection 'CrysAlisPro 1.171.40.53 (Rigaku OD, 2019)'
_computing_data_reduction 'CrysAlisPro 1.171.40.53 (Rigaku OD, 2019)'
_computing_molecular_graphics 'Olex2 (Dolomanov et al., 2009)'
_computing_publication_material 'Olex2 (Dolomanov et al., 2009)'
_computing_structure_refinement 'ShelXL (Sheldrick, 2015)'
_computing_structure_solution 'ShelXS (Sheldrick, 2008)'
_diffrn_ambient_temperature 293(2)
_diffrn_detector 'CCD plate'
_diffrn_detector_area_resol_mean 16.2312
_diffrn_detector_type Eos
_diffrn_measured_fraction_theta_full 1.000
_diffrn_measured_fraction_theta_max 1.000
_diffrn_measurement_details
;
List of Runs (angles in degrees, time in seconds):

  # Type    Start    End  Width  t~exp~   \w     \q     \k     \f   Frames
#--------------------------------------------------------------------------
  1  \w   -102.00 -15.60   0.80    2.00    --  -33.50 -57.00-150.00  108
  2  \w    -56.00  36.00   0.80    2.00    --  -33.50  37.00 120.00  115
  3  \w   -104.00 -12.00   0.80    2.00    --  -33.50 -37.00 -60.00  115
  4  \w      8.00 105.60   0.80    2.00    --   36.47  77.00 120.00  122
  5  \w     -4.00  76.00   0.80    2.00    --   36.47 -99.00-180.00  100
  6  \w     59.00  87.80   0.80    2.00    --   36.47 178.00   0.00   36
  7  \w     25.00  61.00   0.80    2.00    --   36.47 -77.00-120.00   45
  8  \w      9.00  42.60   0.80    2.00    --   36.47  77.00   0.00   42
  9  \w     36.00  76.00   0.80    2.00    --   36.47 -99.00  90.00   50
 10  \w     15.00  51.00   0.80    2.00    --   36.47  37.00  30.00   45
 11  \w     21.00  48.20   0.80    2.00    --   36.47  57.00 120.00   34
 12  \w     72.00  98.40   0.80    2.00    --   36.47  37.00  30.00   33
 13  \w     77.00 109.00   0.80    2.00    --   36.47 178.00 -60.00   40
 14  \w    -28.00  18.40   0.80    2.00    --   36.47 -77.00-120.00   58
 15  \w     74.00 101.20   0.80    2.00    --   36.47 178.00  60.00   34
 16  \w     76.00 130.40   0.80   13.00    --  108.00 -77.00-180.00   68
 17  \w    116.00 176.00   0.80   13.00    --  108.00  30.00 -60.00   75
 18  \w     37.00 123.40   0.80   13.00    --  108.00 -30.00 -90.00  108
 19  \w    101.00 174.60   0.80   13.00    --  108.00  61.00-150.00   92
 20  \w     52.00 108.00   0.80   13.00    --  108.00-111.00  90.00   70
 21  \w     92.00 133.60   0.80   13.00    --  108.00 -77.00 120.00   52
 22  \w     39.00 109.40   0.80   13.00    --  108.00 -94.00 120.00   88
 23  \w     44.00 121.60   0.80   13.00    --  108.00 -45.00  90.00   97
 24  \w     86.00 110.80   0.80   13.00    --  108.00-111.00 -60.00   31
 25  \w    121.00 174.60   0.80   13.00    --  108.00  45.00  90.00   67
 26  \w     38.00 106.00   0.80   13.00    --  108.00 -94.00 -30.00   85
 27  \w     41.00  68.20   0.80   13.00    --  108.00-111.00 -60.00   34
 28  \w     83.00 107.80   0.80   13.00    --  108.00 -92.00-130.00   31
 29  \w     67.00 127.00   0.80   13.00    --  108.00 -61.00 -60.00   75
 30  \w     79.00 176.60   0.80   13.00    --  108.00  77.00-120.00  122
 31  \w    113.00 158.60   0.80   13.00    --  108.00  30.00-180.00   57
;
_diffrn_measurement_device 'four-circle diffractometer'
_diffrn_measurement_device_type 'Xcalibur, Eos, Gemini'
_diffrn_measurement_method '\w scans'
_diffrn_orient_matrix_type 'CrysAlisPro convention (1999,Acta A55,543-557)'
_diffrn_orient_matrix_UB_11 0.0863968000
_diffrn_orient_matrix_UB_12 -0.1413688000
_diffrn_orient_matrix_UB_13 -0.0306667000
_diffrn_orient_matrix_UB_21 0.0290535000
_diffrn_orient_matrix_UB_22 -0.0119790000
_diffrn_orient_matrix_UB_23 0.1095568000
_diffrn_orient_matrix_UB_31 -0.1436671000
_diffrn_orient_matrix_UB_32 -0.0576057000
_diffrn_orient_matrix_UB_33 0.0488863000
_diffrn_radiation_monochromator graphite
_diffrn_radiation_probe x-ray
_diffrn_radiation_type CuK\a
_diffrn_radiation_wavelength 1.54184
_diffrn_reflns_av_R_equivalents 0.0347
_diffrn_reflns_av_unetI/netI 0.0529
_diffrn_reflns_Laue_measured_fraction_full 1.000
_diffrn_reflns_Laue_measured_fraction_max 1.000
_diffrn_reflns_limit_h_max 11
_diffrn_reflns_limit_h_min -11
_diffrn_reflns_limit_k_max 10
_diffrn_reflns_limit_k_min -12
_diffrn_reflns_limit_l_max 15
_diffrn_reflns_limit_l_min -15
_diffrn_reflns_number 8624
_diffrn_reflns_point_group_measured_fraction_full 1.000
_diffrn_reflns_point_group_measured_fraction_max 1.000
_diffrn_reflns_theta_full 67.075
_diffrn_reflns_theta_max 67.075
_diffrn_reflns_theta_min 3.553
_diffrn_source 'fine-focus sealed X-ray tube'
_diffrn_source_type 'Enhance (Cu) X-ray Source'
_exptl_absorpt_coefficient_mu 1.410
_exptl_absorpt_correction_T_max 1.00000
_exptl_absorpt_correction_T_min 0.92369
_exptl_absorpt_correction_type multi-scan
_exptl_absorpt_process_details
;
CrysAlisPro 1.171.40.53 (Rigaku Oxford Diffraction, 2019)
Empirical absorption correction using spherical harmonics,
 implemented in SCALE3 ABSPACK scaling algorithm.
;
_exptl_crystal_colour yellow
_exptl_crystal_colour_primary yellow
_exptl_crystal_density_diffrn 1.122
_exptl_crystal_description block
_exptl_crystal_F_000 428
_exptl_crystal_size_max 0.17
_exptl_crystal_size_mid 0.13
_exptl_crystal_size_min 0.1
_refine_diff_density_max 0.194
_refine_diff_density_min -0.219
_refine_diff_density_rms 0.056
_refine_ls_extinction_method none
_refine_ls_goodness_of_fit_ref 0.992
_refine_ls_hydrogen_treatment mixed
_refine_ls_matrix_type full
_refine_ls_number_parameters 271
_refine_ls_number_reflns 4320
_refine_ls_number_restraints 0
_refine_ls_restrained_S_all 0.992
_refine_ls_R_factor_all 0.0795
_refine_ls_R_factor_gt 0.0587
_refine_ls_shift/su_max 0.000
_refine_ls_shift/su_mean 0.000
_refine_ls_structure_factor_coef Fsqd
_refine_ls_weighting_details 'w=1/[\s^2^(Fo^2^)+(0.1085P)^2^] where P=(Fo^2^+2Fc^2^)/3'
_refine_ls_weighting_scheme calc
_refine_ls_wR_factor_gt 0.1734
_refine_ls_wR_factor_ref 0.1920
_reflns_Friedel_coverage 0.000
_reflns_number_gt 2985
_reflns_number_total 4320
_reflns_threshold_expression 'I > 2\s(I)'
_cod_data_source_file d3ob01971c2.cif
_cod_data_source_block 202208152
_cod_depositor_comments 'Adding full bibliography for 7159736--7159738.cif.'
_cod_original_cell_volume 1208.82(16)
_cod_database_code 7159737
_shelx_shelxl_version_number 2014/7
_chemical_oxdiff_formula C30H3O3N2S1
_chemical_oxdiff_usercomment r
_shelx_space_group_comment
;
The symmetry employed for this shelxl refinement is uniquely defined
by the following loop, which should always be used as a source of
symmetry information in preference to the above space-group names.
They are only intended as comments.
;
_shelx_estimated_absorpt_t_max 0.872
_shelx_estimated_absorpt_t_min 0.796
_reflns_odcompleteness_completeness 99.95
_reflns_odcompleteness_iscentric 1
_reflns_odcompleteness_theta 66.97
_olex2_refinement_description
;
1. Fixed Uiso
 At 1.2 times of:
  All C(H) groups, All C(H,H) groups
 At 1.5 times of:
  All C(H,H,H) groups
2.a Secondary CH2 refined with riding coordinates:
 C7(H7A,H7B), C21(H21A,H21B)
2.b Aromatic/amide H refined with riding coordinates:
 C1(H1A), C2(H2A), C3(H3), C4(H4), C10(H10), C11(H11), C12(H12), C13(H13),
 C17(H17), C18(H18), C20(H20)
2.c Idealised Me refined as rotating group:
 C22(H22A,H22B,H22C)
;
_olex2_submission_special_instructions 'No special instructions were received'
_oxdiff_exptl_absorpt_empirical_details
;
Empirical correction (ABSPACK) includes:
- Absorption correction using spherical harmonics
- Frame scaling
;
_oxdiff_exptl_absorpt_empirical_full_max 1.248
_oxdiff_exptl_absorpt_empirical_full_min 0.863

loop_
_space_group_symop_operation_xyz
'x, y, z'
'-x, -y, -z'

loop_
_atom_site_label
_atom_site_type_symbol
_atom_site_fract_x
_atom_site_fract_y
_atom_site_fract_z
_atom_site_U_iso_or_equiv
_atom_site_adp_type
_atom_site_occupancy
_atom_site_site_symmetry_order
_atom_site_calc_flag
_atom_site_refinement_flags_posn
_atom_site_refinement_flags_adp
_atom_site_refinement_flags_occupancy
_atom_site_disorder_assembly
_atom_site_disorder_group
S1 S 1.01894(9) 0.22208(7) 0.98565(8) 0.0605(3) Uani 1 1 d . . . . .
O1 O 0.4592(3) 0.3727(3) 0.6138(2) 0.0845(8) Uani 1 1 d . . . . .
O2 O 0.4107(2) 0.4197(2) 0.83528(19) 0.0584(5) Uani 1 1 d . . . . .
O3 O 0.9789(3) 0.3488(2) 1.0380(3) 0.0852(8) Uani 1 1 d . . . . .
O4 O 1.0926(3) 0.1141(2) 1.0333(2) 0.0744(7) Uani 1 1 d . . . . .
N1 N 0.2903(3) 0.5865(3) 0.7524(3) 0.0648(7) Uani 1 1 d . . . . .
H1 H 0.225(4) 0.616(3) 0.819(3) 0.057(9) Uiso 1 1 d . . . . .
N2 N 0.8700(3) 0.1745(3) 0.9828(3) 0.0708(8) Uani 1 1 d . . . . .
H2 H 0.877(4) 0.092(4) 0.976(3) 0.070(11) Uiso 1 1 d . . . . .
C1 C 0.2495(6) 0.3426(6) 0.5661(4) 0.0972(14) Uani 1 1 d . . . . .
H1A H 0.3067 0.2738 0.5197 0.117 Uiso 1 1 calc R . . . .
C2 C 0.1003(7) 0.3783(7) 0.5784(5) 0.119(2) Uani 1 1 d . . . . .
H2A H 0.0573 0.3323 0.5398 0.142 Uiso 1 1 calc R . . . .
C3 C 0.0132(6) 0.4816(7) 0.6473(5) 0.1115(19) Uani 1 1 d . . . . .
H3 H -0.0871 0.5042 0.6554 0.134 Uiso 1 1 calc R . . . .
C4 C 0.0776(4) 0.5488(5) 0.7026(4) 0.0878(13) Uani 1 1 d . . . . .
H4 H 0.0203 0.6190 0.7476 0.105 Uiso 1 1 calc R . . . .
C5 C 0.2264(4) 0.5159(4) 0.6940(3) 0.0694(9) Uani 1 1 d . . . . .
C6 C 0.3117(5) 0.4123(5) 0.6249(3) 0.0778(10) Uani 1 1 d . . . . .
C7 C 0.5251(4) 0.4703(4) 0.6486(3) 0.0708(9) Uani 1 1 d . . . . .
H7A H 0.5372 0.5415 0.5966 0.085 Uiso 1 1 calc R . . . .
H7B H 0.6224 0.4303 0.6513 0.085 Uiso 1 1 calc R . . . .
C8 C 0.4329(3) 0.5283(3) 0.7587(3) 0.0581(7) Uani 1 1 d . . . . .
C9 C 0.5117(3) 0.6257(3) 0.7918(2) 0.0540(7) Uani 1 1 d . . . . .
C10 C 0.4939(4) 0.7584(3) 0.7599(3) 0.0701(9) Uani 1 1 d . . . . .
H10 H 0.4245 0.7893 0.7249 0.084 Uiso 1 1 calc R . . . .
C11 C 0.5781(4) 0.8426(3) 0.7799(4) 0.0783(11) Uani 1 1 d . . . . .
H11 H 0.5649 0.9310 0.7592 0.094 Uiso 1 1 calc R . . . .
C12 C 0.6828(4) 0.7980(3) 0.8306(3) 0.0720(9) Uani 1 1 d . . . . .
H12 H 0.7422 0.8554 0.8415 0.086 Uiso 1 1 calc R . . . .
C13 C 0.6995(3) 0.6684(3) 0.8651(3) 0.0612(8) Uani 1 1 d . . . . .
H13 H 0.7664 0.6401 0.9027 0.073 Uiso 1 1 calc R . . . .
C14 C 0.6167(3) 0.5797(3) 0.8441(2) 0.0506(6) Uani 1 1 d . . . . .
C15 C 0.6346(3) 0.4385(3) 0.8751(2) 0.0497(6) Uani 1 1 d . . . . .
C16 C 0.5304(3) 0.3638(3) 0.8666(2) 0.0517(6) Uani 1 1 d . . . . .
C17 C 0.5399(4) 0.2317(3) 0.8955(3) 0.0631(8) Uani 1 1 d . . . . .
H17 H 0.4691 0.1833 0.8900 0.076 Uiso 1 1 calc R . . . .
C18 C 0.6533(3) 0.1714(3) 0.9322(3) 0.0605(8) Uani 1 1 d . . . . .
H18 H 0.6596 0.0822 0.9509 0.073 Uiso 1 1 calc R . . . .
C19 C 0.7588(3) 0.2433(3) 0.9415(3) 0.0551(7) Uani 1 1 d . . . . .
C20 C 0.7487(3) 0.3767(3) 0.9134(3) 0.0557(7) Uani 1 1 d . . . . .
H20 H 0.8188 0.4252 0.9201 0.067 Uiso 1 1 calc R . . . .
C21 C 1.1290(4) 0.2396(4) 0.8541(4) 0.0899(13) Uani 1 1 d . . . . .
H21A H 1.0713 0.2967 0.8158 0.108 Uiso 1 1 calc R . . . .
H21B H 1.2108 0.2827 0.8550 0.108 Uiso 1 1 calc R . . . .
C22 C 1.1888(8) 0.1099(6) 0.7951(5) 0.142(3) Uani 1 1 d . . . . .
H22A H 1.1085 0.0668 0.7937 0.213 Uiso 1 1 calc GR . . . .
H22B H 1.2495 0.0542 0.8310 0.213 Uiso 1 1 calc GR . . . .
H22C H 1.2469 0.1253 0.7229 0.213 Uiso 1 1 calc GR . . . .

loop_
_atom_site_aniso_label
_atom_site_aniso_U_11
_atom_site_aniso_U_22
_atom_site_aniso_U_33
_atom_site_aniso_U_23
_atom_site_aniso_U_13
_atom_site_aniso_U_12
S1 0.0619(4) 0.0445(4) 0.0881(6) 0.0119(3) -0.0432(4) -0.0089(3)
O1 0.0857(18) 0.0914(19) 0.0836(18) -0.0145(14) -0.0326(14) -0.0183(15)
O2 0.0465(10) 0.0597(12) 0.0756(14) 0.0109(10) -0.0284(10) -0.0115(9)
O3 0.106(2) 0.0545(13) 0.115(2) -0.0036(13) -0.0681(18) -0.0017(13)
O4 0.0795(15) 0.0526(12) 0.111(2) 0.0186(12) -0.0608(15) -0.0107(11)
N1 0.0568(15) 0.0688(16) 0.0773(19) 0.0089(14) -0.0364(14) -0.0055(13)
N2 0.0642(16) 0.0476(15) 0.113(2) 0.0238(15) -0.0466(17) -0.0108(12)
C1 0.119(4) 0.121(4) 0.073(2) 0.014(2) -0.042(2) -0.060(3)
C2 0.123(4) 0.178(6) 0.099(4) 0.039(4) -0.068(3) -0.091(4)
C3 0.087(3) 0.167(6) 0.109(4) 0.038(4) -0.060(3) -0.050(3)
C4 0.068(2) 0.121(3) 0.091(3) 0.038(2) -0.046(2) -0.028(2)
C5 0.069(2) 0.084(2) 0.068(2) 0.0251(18) -0.0375(17) -0.0219(17)
C6 0.083(2) 0.100(3) 0.066(2) 0.020(2) -0.0352(19) -0.038(2)
C7 0.0658(19) 0.080(2) 0.072(2) -0.0015(17) -0.0257(17) -0.0174(17)
C8 0.0565(16) 0.0608(17) 0.0642(18) 0.0111(14) -0.0305(14) -0.0094(13)
C9 0.0508(15) 0.0531(15) 0.0590(17) 0.0073(13) -0.0199(13) -0.0067(12)
C10 0.073(2) 0.0574(18) 0.087(2) 0.0166(16) -0.0396(19) -0.0055(15)
C11 0.089(2) 0.0481(17) 0.110(3) 0.0182(18) -0.050(2) -0.0110(16)
C12 0.077(2) 0.0515(17) 0.098(3) 0.0040(16) -0.042(2) -0.0132(15)
C13 0.0578(17) 0.0509(16) 0.083(2) 0.0032(14) -0.0355(16) -0.0051(13)
C14 0.0471(14) 0.0457(14) 0.0583(16) 0.0017(12) -0.0177(12) -0.0031(11)
C15 0.0452(14) 0.0424(13) 0.0613(16) 0.0032(11) -0.0180(12) -0.0040(11)
C16 0.0458(14) 0.0513(15) 0.0601(16) 0.0067(12) -0.0207(12) -0.0069(11)
C17 0.0574(17) 0.0552(17) 0.088(2) 0.0107(15) -0.0338(16) -0.0194(13)
C18 0.0584(17) 0.0437(14) 0.084(2) 0.0104(14) -0.0286(16) -0.0108(12)
C19 0.0462(14) 0.0487(15) 0.0728(19) 0.0107(13) -0.0241(13) -0.0055(11)
C20 0.0492(15) 0.0451(14) 0.079(2) 0.0087(13) -0.0275(14) -0.0109(12)
C21 0.065(2) 0.081(3) 0.117(4) 0.035(2) -0.027(2) -0.0046(18)
C22 0.166(6) 0.112(4) 0.101(4) 0.007(3) 0.012(4) 0.004(4)

loop_
_atom_type_symbol
_atom_type_description
_atom_type_scat_dispersion_real
_atom_type_scat_dispersion_imag
_atom_type_scat_source
C C 0.0181 0.0091 'International Tables Vol C Tables 4.2.6.8 and 6.1.1.4'
H H 0.0000 0.0000 'International Tables Vol C Tables 4.2.6.8 and 6.1.1.4'
N N 0.0311 0.0180 'International Tables Vol C Tables 4.2.6.8 and 6.1.1.4'
O O 0.0492 0.0322 'International Tables Vol C Tables 4.2.6.8 and 6.1.1.4'
S S 0.3331 0.5567 'International Tables Vol C Tables 4.2.6.8 and 6.1.1.4'

loop_
_geom_angle_atom_site_label_1
_geom_angle_atom_site_label_2
_geom_angle_atom_site_label_3
_geom_angle
_geom_angle_site_symmetry_1
_geom_angle_site_symmetry_3
_geom_angle_publ_flag
O3 S1 O4 118.18(17) . . ?
O3 S1 N2 107.76(18) . . ?
O3 S1 C21 108.7(2) . . ?
O4 S1 N2 105.04(14) . . ?
O4 S1 C21 108.23(18) . . ?
N2 S1 C21 108.6(2) . . ?
C6 O1 C7 113.8(3) . . ?
C16 O2 C8 116.3(2) . . ?
C5 N1 H1 112(2) . . ?
C5 N1 C8 117.1(3) . . ?
C8 N1 H1 113(2) . . ?
S1 N2 H2 114(3) . . ?
C19 N2 S1 128.1(2) . . ?
C19 N2 H2 111(3) . . ?
C2 C1 H1A 120.8 . . ?
C2 C1 C6 118.4(6) . . ?
C6 C1 H1A 120.8 . . ?
C1 C2 H2A 119.3 . . ?
C1 C2 C3 121.4(5) . . ?
C3 C2 H2A 119.3 . . ?
C2 C3 H3 120.6 . . ?
C4 C3 C2 118.7(5) . . ?
C4 C3 H3 120.6 . . ?
C3 C4 H4 119.0 . . ?
C3 C4 C5 122.0(5) . . ?
C5 C4 H4 119.0 . . ?
C4 C5 N1 121.0(4) . . ?
C4 C5 C6 118.4(4) . . ?
C6 C5 N1 120.6(3) . . ?
O1 C6 C1 117.5(5) . . ?
O1 C6 C5 121.6(3) . . ?
C1 C6 C5 120.9(4) . . ?
O1 C7 H7A 109.2 . . ?
O1 C7 H7B 109.2 . . ?
O1 C7 C8 112.2(3) . . ?
H7A C7 H7B 107.9 . . ?
C8 C7 H7A 109.2 . . ?
C8 C7 H7B 109.2 . . ?
O2 C8 C7 108.6(3) . . ?
O2 C8 C9 110.9(2) . . ?
N1 C8 O2 106.8(2) . . ?
N1 C8 C7 108.0(3) . . ?
N1 C8 C9 113.2(3) . . ?
C9 C8 C7 109.3(3) . . ?
C10 C9 C8 120.6(3) . . ?
C10 C9 C14 119.7(3) . . ?
C14 C9 C8 119.3(3) . . ?
C9 C10 H10 119.9 . . ?
C11 C10 C9 120.1(3) . . ?
C11 C10 H10 119.9 . . ?
C10 C11 H11 119.7 . . ?
C10 C11 C12 120.6(3) . . ?
C12 C11 H11 119.7 . . ?
C11 C12 H12 119.9 . . ?
C13 C12 C11 120.1(3) . . ?
C13 C12 H12 119.9 . . ?
C12 C13 H13 119.8 . . ?
C12 C13 C14 120.4(3) . . ?
C14 C13 H13 119.8 . . ?
C9 C14 C15 118.4(3) . . ?
C13 C14 C9 118.9(3) . . ?
C13 C14 C15 122.7(3) . . ?
C16 C15 C14 118.0(3) . . ?
C16 C15 C20 118.4(3) . . ?
C20 C15 C14 123.6(3) . . ?
O2 C16 C15 121.7(3) . . ?
O2 C16 C17 117.4(3) . . ?
C17 C16 C15 120.8(3) . . ?
C16 C17 H17 119.8 . . ?
C18 C17 C16 120.3(3) . . ?
C18 C17 H17 119.8 . . ?
C17 C18 H18 119.9 . . ?
C17 C18 C19 120.2(3) . . ?
C19 C18 H18 119.9 . . ?
C18 C19 N2 116.6(3) . . ?
C18 C19 C20 119.6(3) . . ?
C20 C19 N2 123.8(3) . . ?
C15 C20 H20 119.7 . . ?
C19 C20 C15 120.7(3) . . ?
C19 C20 H20 119.7 . . ?
S1 C21 H21A 109.0 . . ?
S1 C21 H21B 109.0 . . ?
H21A C21 H21B 107.8 . . ?
C22 C21 S1 112.9(3) . . ?
C22 C21 H21A 109.0 . . ?
C22 C21 H21B 109.0 . . ?
C21 C22 H22A 109.5 . . ?
C21 C22 H22B 109.5 . . ?
C21 C22 H22C 109.5 . . ?
H22A C22 H22B 109.5 . . ?
H22A C22 H22C 109.5 . . ?
H22B C22 H22C 109.5 . . ?

loop_
_geom_bond_atom_site_label_1
_geom_bond_atom_site_label_2
_geom_bond_distance
_geom_bond_site_symmetry_2
_geom_bond_publ_flag
S1 O3 1.426(3) . ?
S1 O4 1.436(2) . ?
S1 N2 1.606(3) . ?
S1 C21 1.740(5) . ?
O1 C6 1.377(5) . ?
O1 C7 1.428(4) . ?
O2 C8 1.460(4) . ?
O2 C16 1.371(3) . ?
N1 H1 0.93(4) . ?
N1 C5 1.405(5) . ?
N1 C8 1.431(4) . ?
N2 H2 0.84(4) . ?
N2 C19 1.419(4) . ?
C1 H1A 0.9300 . ?
C1 C2 1.385(8) . ?
C1 C6 1.391(6) . ?
C2 H2A 0.9300 . ?
C2 C3 1.394(9) . ?
C3 H3 0.9300 . ?
C3 C4 1.360(7) . ?
C4 H4 0.9300 . ?
C4 C5 1.389(5) . ?
C5 C6 1.393(6) . ?
C7 H7A 0.9700 . ?
C7 H7B 0.9700 . ?
C7 C8 1.523(5) . ?
C8 C9 1.501(4) . ?
C9 C10 1.399(4) . ?
C9 C14 1.400(4) . ?
C10 H10 0.9300 . ?
C10 C11 1.363(5) . ?
C11 H11 0.9300 . ?
C11 C12 1.380(5) . ?
C12 H12 0.9300 . ?
C12 C13 1.380(5) . ?
C13 H13 0.9300 . ?
C13 C14 1.392(4) . ?
C14 C15 1.477(4) . ?
C15 C16 1.393(4) . ?
C15 C20 1.394(4) . ?
C16 C17 1.381(4) . ?
C17 H17 0.9300 . ?
C17 C18 1.371(5) . ?
C18 H18 0.9300 . ?
C18 C19 1.389(4) . ?
C19 C20 1.391(4) . ?
C20 H20 0.9300 . ?
C21 H21A 0.9700 . ?
C21 H21B 0.9700 . ?
C21 C22 1.494(7) . ?
C22 H22A 0.9600 . ?
C22 H22B 0.9600 . ?
C22 H22C 0.9600 . ?

loop_
_geom_hbond_atom_site_label_D
_geom_hbond_atom_site_label_H
_geom_hbond_atom_site_label_A
_geom_hbond_distance_DH
_geom_hbond_distance_HA
_geom_hbond_distance_DA
_geom_hbond_angle_DHA
_geom_hbond_site_symmetry_A
N1 H1 O3 0.93(4) 2.24(4) 3.140(5) 162(3) 2_667
N2 H2 O4 0.84(4) 2.08(4) 2.916(4) 175(4) 2_757

loop_
_geom_torsion_atom_site_label_1
_geom_torsion_atom_site_label_2
_geom_torsion_atom_site_label_3
_geom_torsion_atom_site_label_4
_geom_torsion
_geom_torsion_site_symmetry_1
_geom_torsion_site_symmetry_2
_geom_torsion_site_symmetry_3
_geom_torsion_site_symmetry_4
_geom_torsion_publ_flag
S1 N2 C19 C18 169.4(3) . . . . ?
S1 N2 C19 C20 -12.2(6) . . . . ?
O1 C7 C8 O2 56.6(4) . . . . ?
O1 C7 C8 N1 -58.8(4) . . . . ?
O1 C7 C8 C9 177.7(3) . . . . ?
O2 C8 C9 C10 -154.2(3) . . . . ?
O2 C8 C9 C14 33.4(4) . . . . ?
O2 C16 C17 C18 -177.1(3) . . . . ?
O3 S1 N2 C19 54.5(4) . . . . ?
O3 S1 C21 C22 174.6(4) . . . . ?
O4 S1 N2 C19 -178.6(3) . . . . ?
O4 S1 C21 C22 45.1(5) . . . . ?
N1 C5 C6 O1 2.1(5) . . . . ?
N1 C5 C6 C1 -179.5(3) . . . . ?
N1 C8 C9 C10 -34.2(4) . . . . ?
N1 C8 C9 C14 153.3(3) . . . . ?
N2 S1 C21 C22 -68.4(4) . . . . ?
N2 C19 C20 C15 -178.8(3) . . . . ?
C1 C2 C3 C4 0.5(8) . . . . ?
C2 C1 C6 O1 178.2(4) . . . . ?
C2 C1 C6 C5 -0.4(6) . . . . ?
C2 C3 C4 C5 -1.3(7) . . . . ?
C3 C4 C5 N1 -179.7(4) . . . . ?
C3 C4 C5 C6 1.2(6) . . . . ?
C4 C5 C6 O1 -178.8(3) . . . . ?
C4 C5 C6 C1 -0.3(5) . . . . ?
C5 N1 C8 O2 -75.4(4) . . . . ?
C5 N1 C8 C7 41.3(4) . . . . ?
C5 N1 C8 C9 162.3(3) . . . . ?
C6 O1 C7 C8 48.2(4) . . . . ?
C6 C1 C2 C3 0.3(8) . . . . ?
C7 O1 C6 C1 161.8(4) . . . . ?
C7 O1 C6 C5 -19.7(5) . . . . ?
C7 C8 C9 C10 86.1(4) . . . . ?
C7 C8 C9 C14 -86.3(4) . . . . ?
C8 O2 C16 C15 32.5(4) . . . . ?
C8 O2 C16 C17 -151.0(3) . . . . ?
C8 N1 C5 C4 165.9(3) . . . . ?
C8 N1 C5 C6 -15.0(5) . . . . ?
C8 C9 C10 C11 -172.7(4) . . . . ?
C8 C9 C14 C13 173.8(3) . . . . ?
C8 C9 C14 C15 -6.4(4) . . . . ?
C9 C10 C11 C12 0.8(7) . . . . ?
C9 C14 C15 C16 -10.3(4) . . . . ?
C9 C14 C15 C20 170.6(3) . . . . ?
C10 C9 C14 C13 1.3(5) . . . . ?
C10 C9 C14 C15 -178.9(3) . . . . ?
C10 C11 C12 C13 -2.4(7) . . . . ?
C11 C12 C13 C14 3.5(6) . . . . ?
C12 C13 C14 C9 -2.9(5) . . . . ?
C12 C13 C14 C15 177.3(3) . . . . ?
C13 C14 C15 C16 169.5(3) . . . . ?
C13 C14 C15 C20 -9.6(5) . . . . ?
C14 C9 C10 C11 -0.2(6) . . . . ?
C14 C15 C16 O2 -2.9(4) . . . . ?
C14 C15 C16 C17 -179.2(3) . . . . ?
C14 C15 C20 C19 179.7(3) . . . . ?
C15 C16 C17 C18 -0.5(5) . . . . ?
C16 O2 C8 N1 -169.8(3) . . . . ?
C16 O2 C8 C7 74.0(3) . . . . ?
C16 O2 C8 C9 -46.1(4) . . . . ?
C16 C15 C20 C19 0.6(5) . . . . ?
C16 C17 C18 C19 0.6(6) . . . . ?
C17 C18 C19 N2 178.4(3) . . . . ?
C17 C18 C19 C20 0.0(5) . . . . ?
C18 C19 C20 C15 -0.5(5) . . . . ?
C20 C15 C16 O2 176.3(3) . . . . ?
C20 C15 C16 C17 0.0(5) . . . . ?
C21 S1 N2 C19 -63.0(4) . . . . ?

loop_
_smtbx_masks_void_nr
_smtbx_masks_void_average_x
_smtbx_masks_void_average_y
_smtbx_masks_void_average_z
_smtbx_masks_void_volume
_smtbx_masks_void_count_electrons
_smtbx_masks_void_content
1 -0.464 0.000 0.500 327.5 100.6 ?
